data_4507963
loop_
_publ_author_name
'Wang, Xiu-Li'
'Luan, Jian'
'Sui, Fang-Fang'
'Lin, Hong-Yan'
'Liu, Guo-Cheng'
'Xu, Chuang'

_publ_section_title
;
 Structural Diversities and Fluorescent and Photocatalytic Properties of a
 Series of CuIICoordination Polymers Constructed from Flexible
 Bis-pyridyl-bis-amide Ligands with Different Spacer Lengths and Different
 Aromatic Carboxylates
;
_journal_issue 8
_journal_name_full 'Crystal Growth &amp; Design'
_journal_page_first 3561
_journal_paper_doi 10.1021/cg400538c
_journal_volume 13
_journal_year 2013
_chemical_formula_sum 'C22 H20 Cu N4 O7'
_chemical_formula_weight 515.96
_chemical_name_systematic
; 
 ? 
;
_space_group_IT_number 15
_symmetry_cell_setting monoclinic
_symmetry_space_group_name_Hall '-C 2yc'
_symmetry_space_group_name_H-M 'C 1 2/c 1'
_atom_sites_solution_hydrogens geom
_atom_sites_solution_primary direct
_atom_sites_solution_secondary difmap
_audit_creation_method SHELXL-97
_cell_angle_alpha 90.00
_cell_angle_beta 91.390(8)
_cell_angle_gamma 90.00
_cell_formula_units_Z 8
_cell_length_a 15.455(5)
_cell_length_b 15.314(5)
_cell_length_c 18.078(8)
_cell_measurement_temperature 296(2)
_cell_measurement_theta_max 25.00
_cell_measurement_theta_min 1.87
_cell_volume 4277(3)
_computing_cell_refinement 'SMART (Bruker, 2001)'
_computing_data_collection 'SMART (Bruker, 2001)'
_computing_data_reduction 'SAINT+ (Bruker, 1999)'
_computing_molecular_graphics 'PLATON (Spek, 2003)'
_computing_publication_material 'SHELXTL (1998)'
_computing_structure_refinement 'SHELXL-97 (Sheldrick, 2008)'
_computing_structure_solution 'SHELXS-97 (Sheldrick, 2008)'
_diffrn_ambient_temperature 296(2)
_diffrn_measured_fraction_theta_full 0.999
_diffrn_measured_fraction_theta_max 0.999
_diffrn_measurement_device_type 'CCD area detector'
_diffrn_measurement_method 'phi and omega scans'
_diffrn_radiation_monochromator graphite
_diffrn_radiation_source 'fine-focus sealed tube'
_diffrn_radiation_type MoK\a
_diffrn_radiation_wavelength 0.71073
_diffrn_reflns_av_R_equivalents 0.0873
_diffrn_reflns_av_sigmaI/netI 0.0765
_diffrn_reflns_limit_h_max 16
_diffrn_reflns_limit_h_min -18
_diffrn_reflns_limit_k_max 17
_diffrn_reflns_limit_k_min -18
_diffrn_reflns_limit_l_max 21
_diffrn_reflns_limit_l_min -18
_diffrn_reflns_number 10365
_diffrn_reflns_theta_full 25.00
_diffrn_reflns_theta_max 25.00
_diffrn_reflns_theta_min 1.87
_exptl_absorpt_coefficient_mu 1.076
_exptl_absorpt_correction_T_max 0.860
_exptl_absorpt_correction_T_min 0.824
_exptl_absorpt_correction_type empirical
_exptl_absorpt_process_details SADABS
_exptl_crystal_colour BLUE
_exptl_crystal_density_diffrn 1.602
_exptl_crystal_density_method 'not measured'
_exptl_crystal_description BLOCK
_exptl_crystal_F_000 2120
_exptl_crystal_size_max 0.18
_exptl_crystal_size_mid 0.16
_exptl_crystal_size_min 0.14
_refine_diff_density_max 2.196
_refine_diff_density_min -1.078
_refine_diff_density_rms 0.164
_refine_ls_extinction_method none
_refine_ls_goodness_of_fit_ref 1.073
_refine_ls_hydrogen_treatment constr
_refine_ls_matrix_type full
_refine_ls_number_parameters 308
_refine_ls_number_reflns 3752
_refine_ls_number_restraints 6
_refine_ls_restrained_S_all 1.082
_refine_ls_R_factor_all 0.1248
_refine_ls_R_factor_gt 0.1121
_refine_ls_shift/su_max 0.001
_refine_ls_shift/su_mean 0.000
_refine_ls_structure_factor_coef Fsqd
_refine_ls_weighting_details 'calc w=1/[\s^2^(Fo^2^)+(0.1115P)^2^+112.9555P] where P=(Fo^2^+2Fc^2^)/3'
_refine_ls_weighting_scheme calc
_refine_ls_wR_factor_gt 0.2918
_refine_ls_wR_factor_ref 0.2975
_reflns_number_gt 3104
_reflns_number_total 3752
_reflns_threshold_expression >2sigma(I)
_cod_data_source_file cg400538c_si_002.cif
_cod_data_source_block 4
_cod_depositor_comments
;
The following automatic conversions were performed:

'_symmetry_cell_setting' value 'Monoclinic' changed to 'monoclinic'
according to /home/saulius/struct/CIF-dictionaries/cif_core.dic
dictionary named 'cif_core.dic' version 2.4.2 from 2011-04-26.

Automatic conversion script
Id: cif_fix_values 1891 2012-01-12 08:04:46Z andrius 
;
_cod_original_sg_symbol_H-M 'C 2/c '
_cod_database_code 4507963

loop_
_symmetry_equiv_pos_as_xyz
'x, y, z'
'-x, y, -z+1/2'
'x+1/2, y+1/2, z'
'-x+1/2, y+1/2, -z+1/2'
'-x, -y, -z'
'x, -y, z-1/2'
'-x+1/2, -y+1/2, -z'
'x+1/2, -y+1/2, z-1/2'

loop_
_atom_site_label
_atom_site_type_symbol
_atom_site_fract_x
_atom_site_fract_y
_atom_site_fract_z
_atom_site_U_iso_or_equiv
_atom_site_adp_type
_atom_site_occupancy
_atom_site_symmetry_multiplicity
_atom_site_calc_flag
_atom_site_refinement_flags
Cu1 Cu 0.00006(6) 0.25368(8) 0.09501(6) 0.0341(4) Uani 1 1 d .
O1 O -0.0878(4) 0.2906(4) 0.1657(4) 0.0407(15) Uani 1 1 d .
N1 N -0.0368(4) 0.3384(5) 0.0169(4) 0.0341(17) Uani 1 1 d .
C1 C -0.1176(6) 0.3710(7) 0.0118(5) 0.041(2) Uani 1 1 d .
H1A H -0.1594 0.3515 0.0441 0.049 Uiso 1 1 calc R
O1W O 0.0000 0.5795(7) -0.2500 0.052(3) Uani 1 2 d S
H1WA H 0.0156 0.6269 -0.2292 0.062 Uiso 1 1 d R
O2 O -0.1268(6) 0.1592(6) 0.1376(6) 0.079(3) Uani 1 1 d U
N2 N 0.0368(4) 0.1662(5) 0.0198(4) 0.0327(16) Uani 1 1 d .
C2 C -0.1388(6) 0.4324(7) -0.0406(6) 0.046(2) Uani 1 1 d .
H2A H -0.1950 0.4541 -0.0439 0.055 Uiso 1 1 calc R
O2W O 0.5000 0.4311(7) -0.2500 0.051(2) Uani 1 2 d S
H2WA H 0.4737 0.3957 -0.2789 0.061 Uiso 1 1 d R
O3 O -0.0847(4) 0.2157(4) 0.3265(4) 0.0416(16) Uani 1 1 d .
C3 C -0.0770(6) 0.4626(7) -0.0887(6) 0.042(2) Uani 1 1 d .
H3A H -0.0908 0.5048 -0.1240 0.050 Uiso 1 1 calc R
O4 O -0.1365(6) 0.3331(6) 0.3782(6) 0.089(3) Uani 1 1 d .
C4 C 0.0075(5) 0.4275(6) -0.0827(5) 0.034(2) Uani 1 1 d .
N5 N 0.0685(5) 0.4620(5) -0.1321(5) 0.0416(19) Uani 1 1 d .
H5B H 0.0478 0.4937 -0.1676 0.050 Uiso 1 1 d R
C5 C 0.0233(5) 0.3681(6) -0.0298(5) 0.035(2) Uani 1 1 d .
H5A H 0.0792 0.3460 -0.0249 0.042 Uiso 1 1 calc R
N6 N 0.4295(5) 0.5357(5) -0.1277(4) 0.0404(18) Uani 1 1 d .
H6A H 0.4497 0.5055 -0.1635 0.048 Uiso 1 1 d R
C6 C 0.1563(5) 0.4511(6) -0.1299(5) 0.037(2) Uani 1 1 d .
C7 C 0.1999(6) 0.5006(7) -0.1906(6) 0.048(2) Uani 1 1 d .
H7A H 0.1851 0.5619 -0.1866 0.057 Uiso 1 1 calc R
H7B H 0.1776 0.4797 -0.2380 0.057 Uiso 1 1 calc R
C8 C 0.2974(6) 0.4916(7) -0.1888(6) 0.046(2) Uani 1 1 d .
H8A H 0.3122 0.4303 -0.1832 0.056 Uiso 1 1 calc R
H8B H 0.3194 0.5111 -0.2358 0.056 Uiso 1 1 calc R
O9 O 0.1928(4) 0.4045(5) -0.0847(4) 0.055(2) Uani 1 1 d .
C9 C 0.3419(6) 0.5426(7) -0.1273(5) 0.041(2) Uani 1 1 d .
O10 O 0.3043(4) 0.5863(5) -0.0819(4) 0.0519(19) Uani 1 1 d .
C10 C 0.4917(6) 0.5698(6) -0.0785(5) 0.035(2) Uani 1 1 d .
C11 C 0.5772(6) 0.5418(6) -0.0856(6) 0.043(2) Uani 1 1 d .
H11A H 0.5918 0.5005 -0.1209 0.051 Uiso 1 1 calc R
C12 C 0.6386(6) 0.5773(7) -0.0389(6) 0.048(3) Uani 1 1 d .
H12A H 0.6960 0.5596 -0.0425 0.058 Uiso 1 1 calc R
C13 C 0.1176(5) 0.1385(7) 0.0134(6) 0.041(2) Uani 1 1 d .
H13A H 0.1607 0.1608 0.0447 0.049 Uiso 1 1 calc R
C14 C -0.0253(5) 0.1326(6) -0.0267(5) 0.034(2) Uani 1 1 d .
H14A H -0.0817 0.1531 -0.0232 0.041 Uiso 1 1 calc R
C15 C -0.1405(6) 0.2267(5) 0.1692(5) 0.034(2) Uani 1 1 d .
C16 C -0.2212(5) 0.2387(6) 0.2107(5) 0.034(2) Uani 1 1 d .
C17 C -0.2991(7) 0.2266(7) 0.1722(7) 0.053(3) Uani 1 1 d .
H17A H -0.2991 0.2076 0.1233 0.064 Uiso 1 1 calc R
C18 C -0.3754(7) 0.2425(10) 0.2054(9) 0.077(4) Uani 1 1 d .
H18A H -0.4270 0.2363 0.1784 0.092 Uiso 1 1 calc R
C19 C -0.3773(7) 0.2673(10) 0.2774(9) 0.079(4) Uani 1 1 d .
H19A H -0.4300 0.2761 0.2999 0.095 Uiso 1 1 calc R
C20 C -0.3006(6) 0.2793(8) 0.3170(7) 0.055(3) Uani 1 1 d .
H20A H -0.3020 0.2973 0.3661 0.066 Uiso 1 1 calc R
C21 C -0.2221(5) 0.2649(5) 0.2845(5) 0.033(2) Uani 1 1 d .
C22 C -0.1417(5) 0.2750(6) 0.3316(5) 0.035(2) Uani 1 1 d .

loop_
_atom_site_aniso_label
_atom_site_aniso_U_11
_atom_site_aniso_U_22
_atom_site_aniso_U_33
_atom_site_aniso_U_23
_atom_site_aniso_U_13
_atom_site_aniso_U_12
Cu1 0.0257(6) 0.0365(7) 0.0399(7) -0.0006(5) -0.0034(4) 0.0081(4)
O1 0.024(3) 0.040(4) 0.058(4) -0.013(3) 0.005(3) -0.008(3)
N1 0.026(4) 0.029(4) 0.047(4) -0.005(3) -0.006(3) 0.009(3)
C1 0.025(4) 0.047(6) 0.050(6) -0.002(4) 0.000(4) 0.004(4)
O1W 0.050(6) 0.039(6) 0.066(7) 0.000 -0.012(5) 0.000
O2 0.073(4) 0.065(4) 0.100(5) -0.022(4) 0.024(4) -0.009(3)
N2 0.022(3) 0.030(4) 0.047(4) 0.002(3) -0.002(3) 0.009(3)
C2 0.023(4) 0.055(6) 0.059(6) -0.004(5) -0.011(4) 0.020(4)
O2W 0.052(6) 0.046(6) 0.057(6) 0.000 0.005(5) 0.000
O3 0.028(3) 0.043(4) 0.054(4) -0.010(3) -0.013(3) 0.006(3)
C3 0.033(5) 0.039(5) 0.054(6) 0.004(4) -0.009(4) 0.008(4)
O4 0.069(6) 0.064(6) 0.131(8) -0.054(6) -0.050(6) 0.021(5)
C4 0.018(4) 0.034(5) 0.051(5) -0.010(4) -0.003(4) 0.001(3)
N5 0.031(4) 0.034(4) 0.060(5) 0.014(4) -0.010(3) 0.006(3)
C5 0.020(4) 0.032(5) 0.053(5) -0.003(4) -0.006(4) 0.008(3)
N6 0.029(4) 0.038(5) 0.054(5) -0.009(4) 0.003(3) 0.003(3)
C6 0.025(4) 0.031(5) 0.055(6) -0.003(4) -0.009(4) 0.002(4)
C7 0.032(5) 0.053(6) 0.058(6) 0.002(5) -0.007(4) 0.003(4)
C8 0.036(5) 0.045(6) 0.058(6) -0.004(5) -0.003(4) 0.000(4)
O9 0.031(4) 0.060(5) 0.074(5) 0.020(4) -0.003(3) 0.012(3)
C9 0.036(5) 0.039(5) 0.047(5) -0.001(4) 0.005(4) 0.004(4)
O10 0.033(4) 0.051(4) 0.072(5) -0.015(4) 0.003(3) 0.007(3)
C10 0.036(5) 0.023(4) 0.044(5) 0.005(4) -0.001(4) -0.001(4)
C11 0.038(5) 0.034(5) 0.056(6) -0.003(4) 0.004(4) 0.006(4)
C12 0.023(5) 0.061(7) 0.061(6) -0.006(5) 0.000(4) 0.018(4)
C13 0.019(4) 0.046(6) 0.057(6) 0.003(5) -0.008(4) 0.002(4)
C14 0.023(4) 0.028(5) 0.051(5) 0.001(4) -0.002(4) 0.007(3)
C15 0.029(4) 0.018(4) 0.054(5) -0.006(4) -0.003(4) 0.005(3)
C16 0.024(4) 0.029(5) 0.049(5) 0.006(4) -0.004(4) -0.005(3)
C17 0.041(6) 0.046(6) 0.072(7) -0.015(5) -0.011(5) 0.000(5)
C18 0.025(6) 0.089(11) 0.115(12) -0.020(9) -0.012(6) 0.002(6)
C19 0.024(5) 0.090(11) 0.123(12) -0.029(9) 0.019(6) -0.006(6)
C20 0.021(5) 0.062(7) 0.082(8) -0.017(6) 0.013(5) -0.003(4)
C21 0.020(4) 0.026(5) 0.053(5) -0.002(4) -0.003(4) -0.008(3)
C22 0.020(4) 0.031(5) 0.054(6) 0.000(4) -0.015(4) -0.004(3)

loop_
_atom_type_symbol
_atom_type_description
_atom_type_scat_dispersion_real
_atom_type_scat_dispersion_imag
_atom_type_scat_source
C C 0.0033 0.0016 'International Tables Vol C Tables 4.2.6.8 and 6.1.1.4'
H H 0.0000 0.0000 'International Tables Vol C Tables 4.2.6.8 and 6.1.1.4'
Cu Cu 0.3201 1.2651 'International Tables Vol C Tables 4.2.6.8 and 6.1.1.4'
N N 0.0061 0.0033 'International Tables Vol C Tables 4.2.6.8 and 6.1.1.4'
O O 0.0106 0.0060 'International Tables Vol C Tables 4.2.6.8 and 6.1.1.4'

loop_
_geom_angle_atom_site_label_1
_geom_angle_atom_site_label_2
_geom_angle_atom_site_label_3
_geom_angle
_geom_angle_site_symmetry_1
_geom_angle_site_symmetry_3
O1 Cu1 N1 94.8(3) . .
O1 Cu1 O3 94.1(3) . 2
N1 Cu1 O3 150.1(3) . 2
O1 Cu1 N2 147.6(3) . .
N1 Cu1 N2 92.0(3) . .
O3 Cu1 N2 95.5(3) 2 .
C15 O1 Cu1 105.2(6) . .
C1 N1 C5 118.9(8) . .
C1 N1 Cu1 122.6(7) . .
C5 N1 Cu1 118.3(5) . .
N1 C1 C2 120.5(9) . .
N1 C1 H1A 119.7 . .
C2 C1 H1A 119.7 . .
C13 N2 C14 118.5(8) . .
C13 N2 Cu1 123.8(6) . .
C14 N2 Cu1 117.7(5) . .
C1 C2 C3 120.4(8) . .
C1 C2 H2A 119.8 . .
C3 C2 H2A 119.8 . .
C22 O3 Cu1 100.6(5) . 2
C2 C3 C4 118.3(9) . .
C2 C3 H3A 120.8 . .
C4 C3 H3A 120.8 . .
C5 C4 C3 117.7(8) . .
C5 C4 N5 126.2(8) . .
C3 C4 N5 116.0(9) . .
C6 N5 C4 127.7(8) . .
C6 N5 H5B 116.1 . .
C4 N5 H5B 116.1 . .
C4 C5 N1 124.0(8) . .
C4 C5 H5A 118.0 . .
N1 C5 H5A 118.0 . .
C9 N6 C10 129.7(8) . .
C9 N6 H6A 115.2 . .
C10 N6 H6A 115.1 . .
O9 C6 N5 122.4(9) . .
O9 C6 C7 125.3(8) . .
N5 C6 C7 112.3(8) . .
C6 C7 C8 113.7(8) . .
C6 C7 H7A 108.8 . .
C8 C7 H7A 108.8 . .
C6 C7 H7B 108.8 . .
C8 C7 H7B 108.8 . .
H7A C7 H7B 107.7 . .
C9 C8 C7 113.9(9) . .
C9 C8 H8A 108.8 . .
C7 C8 H8A 108.8 . .
C9 C8 H8B 108.8 . .
C7 C8 H8B 108.8 . .
H8A C8 H8B 107.7 . .
O10 C9 N6 122.6(9) . .
O10 C9 C8 124.3(9) . .
N6 C9 C8 113.1(8) . .
C14 C10 N6 123.9(8) 3 .
C14 C10 C11 118.4(9) 3 .
N6 C10 C11 117.6(8) . .
C12 C11 C10 117.6(9) . .
C12 C11 H11A 121.2 . .
C10 C11 H11A 121.2 . .
C11 C12 C13 121.5(8) . 3
C11 C12 H12A 119.2 . .
C13 C12 H12A 119.2 3 .
N2 C13 C12 121.1(9) . 3_445
N2 C13 H13A 119.4 . .
C12 C13 H13A 119.4 3_445 .
N2 C14 C10 122.8(8) . 3_445
N2 C14 H14A 118.6 . .
C10 C14 H14A 118.6 3_445 .
O2 C15 O1 121.0(9) . .
O2 C15 C16 120.5(9) . .
O1 C15 C16 118.5(7) . .
C17 C16 C21 119.4(9) . .
C17 C16 C15 117.3(9) . .
C21 C16 C15 123.2(8) . .
C18 C17 C16 120.4(11) . .
C18 C17 H17A 119.8 . .
C16 C17 H17A 119.8 . .
C19 C18 C17 120.9(12) . .
C19 C18 H18A 119.5 . .
C17 C18 H18A 119.5 . .
C18 C19 C20 119.7(11) . .
C18 C19 H19A 120.1 . .
C20 C19 H19A 120.1 . .
C21 C20 C19 120.7(11) . .
C21 C20 H20A 119.7 . .
C19 C20 H20A 119.7 . .
C20 C21 C16 118.9(9) . .
C20 C21 C22 118.0(9) . .
C16 C21 C22 123.1(8) . .
O4 C22 O3 122.3(8) . .
O4 C22 C21 120.3(8) . .
O3 C22 C21 116.9(8) . .

loop_
_geom_bond_atom_site_label_1
_geom_bond_atom_site_label_2
_geom_bond_distance
_geom_bond_site_symmetry_2
Cu1 O1 1.970(6) .
Cu1 N1 1.990(7) .
Cu1 O3 1.994(6) 2
Cu1 N2 2.001(7) .
O1 C15 1.276(11) .
N1 C1 1.347(11) .
N1 C5 1.349(11) .
C1 C2 1.369(14) .
C1 H1A 0.9300 .
O1W H1WA 0.8501 .
O2 C15 1.202(12) .
N2 C13 1.327(11) .
N2 C14 1.361(11) .
C2 C3 1.386(14) .
C2 H2A 0.9300 .
O2W H2WA 0.8501 .
O3 C22 1.269(11) .
O3 Cu1 1.994(6) 2
C3 C4 1.414(12) .
C3 H3A 0.9300 .
O4 C22 1.227(12) .
C4 C5 1.339(13) .
C4 N5 1.416(12) .
N5 C6 1.368(11) .
N5 H5B 0.8600 .
C5 H5A 0.9300 .
N6 C9 1.358(12) .
N6 C10 1.396(12) .
N6 H6A 0.8598 .
C6 O9 1.214(11) .
C6 C7 1.506(14) .
C7 C8 1.513(13) .
C7 H7A 0.9700 .
C7 H7B 0.9700 .
C8 C9 1.510(14) .
C8 H8A 0.9700 .
C8 H8B 0.9700 .
C9 O10 1.218(11) .
C10 C14 1.372(13) 3
C10 C11 1.398(13) .
C11 C12 1.369(14) .
C11 H11A 0.9300 .
C12 C13 1.375(14) 3
C12 H12A 0.9300 .
C13 C12 1.375(14) 3_445
C13 H13A 0.9300 .
C14 C10 1.372(13) 3_445
C14 H14A 0.9300 .
C15 C16 1.483(12) .
C16 C17 1.389(14) .
C16 C21 1.394(13) .
C17 C18 1.357(17) .
C17 H17A 0.9300 .
C18 C19 1.36(2) .
C18 H18A 0.9300 .
C19 C20 1.384(17) .
C19 H19A 0.9300 .
C20 C21 1.378(13) .
C20 H20A 0.9300 .
C21 C22 1.497(11) .

loop_
_geom_torsion_atom_site_label_1
_geom_torsion_atom_site_label_2
_geom_torsion_atom_site_label_3
_geom_torsion_atom_site_label_4
_geom_torsion
_geom_torsion_site_symmetry_1
_geom_torsion_site_symmetry_4
N1 Cu1 O1 C15 110.8(6) . .
O3 Cu1 O1 C15 -97.8(6) 2 .
N2 Cu1 O1 C15 9.3(9) . .
O1 Cu1 N1 C1 -25.2(7) . .
O3 Cu1 N1 C1 -132.1(8) 2 .
N2 Cu1 N1 C1 123.1(7) . .
O1 Cu1 N1 C5 150.7(6) . .
O3 Cu1 N1 C5 43.8(10) 2 .
N2 Cu1 N1 C5 -61.0(7) . .
C5 N1 C1 C2 0.8(14) . .
Cu1 N1 C1 C2 176.7(7) . .
O1 Cu1 N2 C13 -140.5(7) . .
N1 Cu1 N2 C13 117.3(8) . .
O3 Cu1 N2 C13 -33.8(8) 2 .
O1 Cu1 N2 C14 38.6(9) . .
N1 Cu1 N2 C14 -63.6(7) . .
O3 Cu1 N2 C14 145.4(6) 2 .
N1 C1 C2 C3 -0.6(15) . .
C1 C2 C3 C4 0.7(15) . .
C2 C3 C4 C5 -1.2(14) . .
C2 C3 C4 N5 -178.7(9) . .
C5 C4 N5 C6 -9.4(15) . .
C3 C4 N5 C6 167.8(9) . .
C3 C4 C5 N1 1.5(14) . .
N5 C4 C5 N1 178.7(8) . .
C1 N1 C5 C4 -1.4(13) . .
Cu1 N1 C5 C4 -177.4(7) . .
C4 N5 C6 O9 4.0(16) . .
C4 N5 C6 C7 -178.0(9) . .
O9 C6 C7 C8 -3.3(15) . .
N5 C6 C7 C8 178.7(9) . .
C6 C7 C8 C9 -73.7(12) . .
C10 N6 C9 O10 3.6(16) . .
C10 N6 C9 C8 -176.9(9) . .
C7 C8 C9 O10 1.2(15) . .
C7 C8 C9 N6 -178.3(9) . .
C9 N6 C10 C14 -13.4(15) . 3
C9 N6 C10 C11 170.6(9) . .
C14 C10 C11 C12 1.8(14) 3 .
N6 C10 C11 C12 178.0(9) . .
C10 C11 C12 C13 -0.1(16) . 3
C14 N2 C13 C12 0.0(14) . 3_445
Cu1 N2 C13 C12 179.1(8) . 3_445
C13 N2 C14 C10 1.7(13) . 3_445
Cu1 N2 C14 C10 -177.4(7) . 3_445
Cu1 O1 C15 O2 5.5(12) . .
Cu1 O1 C15 C16 -172.0(7) . .
O2 C15 C16 C17 -56.3(14) . .
O1 C15 C16 C17 121.3(10) . .
O2 C15 C16 C21 126.7(11) . .
O1 C15 C16 C21 -55.7(12) . .
C21 C16 C17 C18 1.8(16) . .
C15 C16 C17 C18 -175.4(11) . .
C16 C17 C18 C19 -2(2) . .
C17 C18 C19 C20 2(2) . .
C18 C19 C20 C21 -1(2) . .
C19 C20 C21 C16 0.5(17) . .
C19 C20 C21 C22 -177.1(11) . .
C17 C16 C21 C20 -0.8(14) . .
C15 C16 C21 C20 176.1(9) . .
C17 C16 C21 C22 176.7(9) . .
C15 C16 C21 C22 -6.4(13) . .
Cu1 O3 C22 O4 -2.6(12) 2 .
Cu1 O3 C22 C21 -174.8(7) 2 .
C20 C21 C22 O4 -37.9(15) . .
C16 C21 C22 O4 144.6(11) . .
C20 C21 C22 O3 134.5(10) . .
C16 C21 C22 O3 -43.0(13) . .
